data_7108338
loop_
_publ_author_name
'Steffi Roters'
'Alexander Hepp'
'J. Chris Slootweg'
'Koop Lammertsma'
'Werner Uhl'

_publ_section_title
;
 Alkynide and acetonitrile activation by strained AlPC2 heterocycles
;
_journal_name_full Chem.Commun.
_journal_page_first 9616
_journal_paper_doi 10.1039/c2cc33300g
_journal_volume 48
_journal_year 2012
_chemical_formula_sum 'C44 H68 Al2 P2'
_chemical_formula_weight 712.88
_chemical_melting_point 418
_chemical_name_systematic
;
?
;
_space_group_IT_number 14
_symmetry_cell_setting monoclinic
_symmetry_space_group_name_Hall '-P 2ybc'
_symmetry_space_group_name_H-M 'P 1 21/c 1'
_atom_sites_solution_hydrogens geom
_atom_sites_solution_primary direct
_atom_sites_solution_secondary difmap
_audit_creation_method SHELXL-97
_cell_angle_alpha 90.00
_cell_angle_beta 106.1110(10)
_cell_angle_gamma 90.00
_cell_formula_units_Z 4
_cell_length_a 17.9208(2)
_cell_length_b 10.78390(10)
_cell_length_c 24.2169(3)
_cell_measurement_reflns_used 6130
_cell_measurement_temperature 153(2)
_cell_measurement_theta_max 71.389
_cell_measurement_theta_min 2.567
_cell_volume 4496.26(9)
_computing_cell_refinement 'Bruker SAINT+'
_computing_data_collection 'Bruker SMART'
_computing_data_reduction 'Bruker SHELXTL'
_computing_molecular_graphics 'Bruker SHELXTL'
_computing_publication_material 'Bruker SHELXTL'
_computing_structure_refinement 'SHELXL-97 (Sheldrick, 1997)'
_computing_structure_solution 'SHELXS-97 (Sheldrick, 1990)'
_diffrn_ambient_temperature 153(2)
_diffrn_measured_fraction_theta_full 0.963
_diffrn_measured_fraction_theta_max 0.963
_diffrn_measurement_device_type 'CCD area detector'
_diffrn_measurement_method 'omega scans'
_diffrn_radiation_monochromator graphite
_diffrn_radiation_source 'rotating anode'
_diffrn_radiation_type CuK\a
_diffrn_radiation_wavelength 1.54184
_diffrn_reflns_av_R_equivalents 0.0402
_diffrn_reflns_av_sigmaI/netI 0.0323
_diffrn_reflns_limit_h_max 21
_diffrn_reflns_limit_h_min -21
_diffrn_reflns_limit_k_max 12
_diffrn_reflns_limit_k_min -11
_diffrn_reflns_limit_l_max 28
_diffrn_reflns_limit_l_min -25
_diffrn_reflns_number 25234
_diffrn_reflns_theta_full 67.49
_diffrn_reflns_theta_max 67.49
_diffrn_reflns_theta_min 2.57
_exptl_absorpt_coefficient_mu 1.441
_exptl_absorpt_correction_T_max 0.7714
_exptl_absorpt_correction_T_min 0.7422
_exptl_absorpt_correction_type empirical
_exptl_absorpt_process_details SADABS
_exptl_crystal_colour colourless
_exptl_crystal_density_diffrn 1.053
_exptl_crystal_density_method 'not measured'
_exptl_crystal_description block
_exptl_crystal_F_000 1552
_exptl_crystal_size_max 0.22
_exptl_crystal_size_mid 0.19
_exptl_crystal_size_min 0.19
_refine_diff_density_max 0.776
_refine_diff_density_min -0.285
_refine_diff_density_rms 0.057
_refine_ls_extinction_method none
_refine_ls_goodness_of_fit_ref 1.090
_refine_ls_hydrogen_treatment constr
_refine_ls_matrix_type full
_refine_ls_number_parameters 500
_refine_ls_number_reflns 7798
_refine_ls_number_restraints 85
_refine_ls_restrained_S_all 1.094
_refine_ls_R_factor_all 0.0609
_refine_ls_R_factor_gt 0.0514
_refine_ls_shift/su_max 0.010
_refine_ls_shift/su_mean 0.001
_refine_ls_structure_factor_coef Fsqd
_refine_ls_weighting_details 'calc w=1/[\s^2^(Fo^2^)+(0.1025P)^2^+0.5082P] where P=(Fo^2^+2Fc^2^)/3'
_refine_ls_weighting_scheme calc
_refine_ls_wR_factor_gt 0.1493
_refine_ls_wR_factor_ref 0.1565
_reflns_number_gt 6323
_reflns_number_total 7798
_reflns_threshold_expression >2sigma(I)
_cod_data_source_file c2cc33300g.txt
_cod_data_source_block sad1b
_cod_original_sg_symbol_H-M 'P2(1)/c '
_cod_database_code 7108338

loop_
_symmetry_equiv_pos_as_xyz
'x, y, z'
'-x, y+1/2, -z+1/2'
'-x, -y, -z'
'x, -y-1/2, z-1/2'

loop_
_atom_site_label
_atom_site_type_symbol
_atom_site_fract_x
_atom_site_fract_y
_atom_site_fract_z
_atom_site_U_iso_or_equiv
_atom_site_adp_type
_atom_site_occupancy
_atom_site_symmetry_multiplicity
_atom_site_calc_flag
_atom_site_refinement_flags
_atom_site_disorder_assembly
_atom_site_disorder_group
P1 P 0.25565(3) 0.55374(5) 0.40490(2) 0.03003(15) Uani 1 1 d . . .
C11 C 0.33218(11) 0.4479(2) 0.40077(9) 0.0340(5) Uani 1 1 d . . .
C12 C 0.40948(12) 0.4767(2) 0.42679(10) 0.0411(5) Uani 1 1 d . . .
H12 H 0.4235 0.5571 0.4434 0.049 Uiso 1 1 calc R . .
C13 C 0.46648(13) 0.3879(3) 0.42858(11) 0.0532(7) Uani 1 1 d . . .
H13 H 0.5199 0.4070 0.4471 0.064 Uiso 1 1 calc R . .
C14 C 0.44715(15) 0.2738(3) 0.40429(12) 0.0567(7) Uani 1 1 d . . .
H14 H 0.4870 0.2132 0.4060 0.068 Uiso 1 1 calc R . .
C15 C 0.31312(13) 0.3324(2) 0.37563(12) 0.0469(6) Uani 1 1 d . . .
H15 H 0.2598 0.3126 0.3570 0.056 Uiso 1 1 calc R . .
C16 C 0.37081(15) 0.2454(3) 0.37732(14) 0.0584(7) Uani 1 1 d . . .
H16 H 0.3575 0.1656 0.3597 0.070 Uiso 1 1 calc R . .
C31 C 0.17262(11) 0.54791(17) 0.34431(9) 0.0300(4) Uani 1 1 d . A .
C32 C 0.10690(11) 0.53209(18) 0.36176(9) 0.0313(4) Uani 1 1 d . . .
C33 C 0.02469(12) 0.5510(2) 0.32146(10) 0.0378(5) Uani 1 1 d D . .
C331 C -0.04035(13) 0.5136(3) 0.34817(12) 0.0533(7) Uani 1 1 d D . .
H33A H -0.0356 0.5606 0.3826 0.064 Uiso 1 1 calc R . .
H33B H -0.0362 0.4268 0.3572 0.064 Uiso 1 1 calc R . .
H33C H -0.0899 0.5301 0.3213 0.064 Uiso 1 1 calc R . .
C332 C 0.01259(13) 0.4759(3) 0.26649(11) 0.0533(6) Uani 1 1 d D . .
H33D H -0.0398 0.4866 0.2430 0.064 Uiso 1 1 calc R . .
H33E H 0.0218 0.3898 0.2759 0.064 Uiso 1 1 calc R . .
H33F H 0.0481 0.5040 0.2459 0.064 Uiso 1 1 calc R . .
C333 C 0.01677(14) 0.6892(2) 0.30809(14) 0.0580(7) Uani 1 1 d D . .
H33G H 0.0577 0.7151 0.2921 0.070 Uiso 1 1 calc R . .
H33H H 0.0202 0.7346 0.3428 0.070 Uiso 1 1 calc R . .
H33I H -0.0326 0.7050 0.2809 0.070 Uiso 1 1 calc R . .
C41 C 0.21837(12) 0.49316(18) 0.46165(9) 0.0324(4) Uani 1 1 d . . .
C42 C 0.26909(12) 0.45221(19) 0.50997(10) 0.0365(5) Uani 1 1 d . . .
H42 H 0.3224 0.4562 0.5094 0.044 Uiso 1 1 calc R . .
C43 C 0.25756(13) 0.4009(2) 0.56518(10) 0.0437(5) Uani 1 1 d . . .
C431 C 0.18657(16) 0.4545(3) 0.57977(12) 0.0555(7) Uani 1 1 d . . .
H43A H 0.1914 0.5430 0.5829 0.067 Uiso 1 1 calc R . .
H43B H 0.1831 0.4206 0.6156 0.067 Uiso 1 1 calc R . .
H43C H 0.1406 0.4335 0.5499 0.067 Uiso 1 1 calc R . .
C432 C 0.33068(17) 0.4307(3) 0.61394(12) 0.0623(7) Uani 1 1 d . . .
H43D H 0.3757 0.4004 0.6040 0.075 Uiso 1 1 calc R . .
H43E H 0.3272 0.3914 0.6487 0.075 Uiso 1 1 calc R . .
H43F H 0.3349 0.5188 0.6196 0.075 Uiso 1 1 calc R . .
C433 C 0.25013(18) 0.2590(2) 0.55835(13) 0.0580(7) Uani 1 1 d . . .
H43G H 0.2048 0.2392 0.5277 0.070 Uiso 1 1 calc R . .
H43H H 0.2456 0.2229 0.5935 0.070 Uiso 1 1 calc R . .
H43I H 0.2954 0.2265 0.5495 0.070 Uiso 1 1 calc R . .
C51 C 0.29542(12) 0.7043(2) 0.40797(10) 0.0378(5) Uani 1 1 d . A .
C52 C 0.29909(15) 0.8025(2) 0.44253(12) 0.0528(6) Uani 1 1 d . . .
H52 H 0.3252 0.8711 0.4308 0.063 Uiso 1 1 calc R . .
C53 C 0.27310(15) 0.8339(2) 0.49496(12) 0.0536(6) Uani 1 1 d . . .
C531 C 0.18627(17) 0.8067(3) 0.48518(15) 0.0707(9) Uani 1 1 d . . .
H53A H 0.1570 0.8474 0.4507 0.085 Uiso 1 1 calc R . .
H53B H 0.1700 0.8368 0.5173 0.085 Uiso 1 1 calc R . .
H53C H 0.1776 0.7189 0.4814 0.085 Uiso 1 1 calc R . .
C532 C 0.3195(2) 0.7595(3) 0.54677(14) 0.0706(8) Uani 1 1 d . . .
H53D H 0.3121 0.6725 0.5387 0.085 Uiso 1 1 calc R . .
H53E H 0.3019 0.7797 0.5797 0.085 Uiso 1 1 calc R . .
H53F H 0.3736 0.7794 0.5545 0.085 Uiso 1 1 calc R . .
C533 C 0.2860(2) 0.9720(3) 0.50815(18) 0.0870(11) Uani 1 1 d . . .
H53G H 0.3406 0.9899 0.5183 0.104 Uiso 1 1 calc R . .
H53H H 0.2656 0.9936 0.5396 0.104 Uiso 1 1 calc R . .
H53I H 0.2598 1.0194 0.4749 0.104 Uiso 1 1 calc R . .
P2 P 0.11234(3) 0.50264(5) 0.43856(2) 0.03509(16) Uani 1 1 d . . .
C21 C 0.08364(12) 0.3377(2) 0.43455(10) 0.0414(5) Uani 1 1 d . . .
C22 C 0.10928(14) 0.2518(2) 0.40148(11) 0.0481(6) Uani 1 1 d . . .
H22 H 0.1438 0.2773 0.3796 0.058 Uiso 1 1 calc R . .
C23 C 0.08540(18) 0.1287(3) 0.39970(14) 0.0638(8) Uani 1 1 d . . .
H23 H 0.1037 0.0696 0.3768 0.077 Uiso 1 1 calc R . .
C24 C 0.03593(19) 0.0918(3) 0.43058(17) 0.0771(10) Uani 1 1 d . . .
H24 H 0.0199 0.0067 0.4295 0.093 Uiso 1 1 calc R . .
C25 C 0.00920(16) 0.1756(3) 0.46310(16) 0.0751(10) Uani 1 1 d . . .
H25 H -0.0257 0.1491 0.4845 0.090 Uiso 1 1 calc R . .
C26 C 0.03259(14) 0.2998(3) 0.46517(13) 0.0565(7) Uani 1 1 d . . .
H26 H 0.0134 0.3586 0.4877 0.068 Uiso 1 1 calc R . .
Al1 Al 0.33725(5) 0.75514(7) 0.34146(3) 0.0544(2) Uani 1 1 d D . .
C71 C 0.45277(19) 0.7695(4) 0.36678(14) 0.0902(13) Uani 1 1 d D A .
H71A H 0.4738 0.6874 0.3744 0.108 Uiso 1 1 calc R . .
H71B H 0.4693 0.8016 0.3351 0.108 Uiso 1 1 calc R . .
C72 C 0.4886(2) 0.8481(5) 0.41829(16) 0.1075(16) Uani 1 1 d D . .
H72A H 0.4701 0.9317 0.4111 0.129 Uiso 1 1 calc R A .
H72B H 0.5441 0.8471 0.4258 0.129 Uiso 1 1 calc R . .
H72C H 0.4747 0.8158 0.4510 0.129 Uiso 1 1 calc R . .
C81 C 0.2736(7) 0.9061(9) 0.3095(5) 0.071(3) Uani 0.535(9) 1 d PDU A -1
H81A H 0.2200 0.8819 0.2975 0.085 Uiso 0.535(9) 1 calc PR A -1
H81B H 0.2793 0.9648 0.3402 0.085 Uiso 0.535(9) 1 calc PR A -1
C82 C 0.2926(6) 0.9730(6) 0.2587(3) 0.098(3) Uani 0.535(9) 1 d PDU A -1
H82A H 0.3473 0.9899 0.2683 0.118 Uiso 0.535(9) 1 calc PR A -1
H82B H 0.2643 1.0496 0.2511 0.118 Uiso 0.535(9) 1 calc PR A -1
H82C H 0.2781 0.9212 0.2252 0.118 Uiso 0.535(9) 1 calc PR A -1
C8A C 0.2985(9) 0.9088(11) 0.2988(7) 0.081(4) Uani 0.465(9) 1 d PDU A -2
H8A1 H 0.3398 0.9685 0.3064 0.097 Uiso 0.465(9) 1 calc PR A -2
H8A2 H 0.2840 0.8910 0.2584 0.097 Uiso 0.465(9) 1 calc PR A -2
C8B C 0.2320(5) 0.9633(8) 0.3136(4) 0.093(3) Uani 0.465(9) 1 d PDU A -2
H8B1 H 0.1903 0.9043 0.3061 0.111 Uiso 0.465(9) 1 calc PR A -2
H8B2 H 0.2155 1.0363 0.2908 0.111 Uiso 0.465(9) 1 calc PR A -2
H8B3 H 0.2466 0.9850 0.3536 0.111 Uiso 0.465(9) 1 calc PR A -2
C61 C 0.30888(12) 0.6093(2) 0.28340(10) 0.0406(5) Uani 1 1 d . A .
C62 C 0.35708(13) 0.5715(2) 0.26105(10) 0.0409(5) Uani 1 1 d . . .
C63 C 0.41464(14) 0.5209(3) 0.23373(11) 0.0534(6) Uani 1 1 d D A .
C631 C 0.4761(6) 0.4493(12) 0.2765(5) 0.076(3) Uani 0.598(16) 1 d PDU A -3
H63A H 0.5045 0.5043 0.3061 0.091 Uiso 0.598(16) 1 calc PR A -3
H63B H 0.5110 0.4123 0.2575 0.091 Uiso 0.598(16) 1 calc PR A -3
H63C H 0.4522 0.3855 0.2934 0.091 Uiso 0.598(16) 1 calc PR A -3
C632 C 0.3721(5) 0.4451(10) 0.1818(3) 0.071(2) Uani 0.598(16) 1 d PDU A -3
H63D H 0.3461 0.3769 0.1940 0.086 Uiso 0.598(16) 1 calc PR A -3
H63E H 0.4087 0.4139 0.1628 0.086 Uiso 0.598(16) 1 calc PR A -3
H63F H 0.3346 0.4965 0.1557 0.086 Uiso 0.598(16) 1 calc PR A -3
C633 C 0.4540(5) 0.6325(8) 0.2116(4) 0.080(3) Uani 0.598(16) 1 d PDU A -3
H63G H 0.4147 0.6867 0.1891 0.096 Uiso 0.598(16) 1 calc PR A -3
H63H H 0.4855 0.6020 0.1883 0.096 Uiso 0.598(16) 1 calc PR A -3
H63I H 0.4860 0.6772 0.2438 0.096 Uiso 0.598(16) 1 calc PR A -3
C63A C 0.4153(13) 0.599(2) 0.1835(8) 0.139(9) Uani 0.402(16) 1 d PDU A -4
H63J H 0.3644 0.6001 0.1568 0.167 Uiso 0.402(16) 1 calc PR A -4
H63K H 0.4519 0.5664 0.1650 0.167 Uiso 0.402(16) 1 calc PR A -4
H63L H 0.4300 0.6825 0.1962 0.167 Uiso 0.402(16) 1 calc PR A -4
C63B C 0.3840(7) 0.3857(15) 0.2134(11) 0.113(7) Uani 0.402(16) 1 d PDU A -4
H63M H 0.3893 0.3336 0.2463 0.135 Uiso 0.402(16) 1 calc PR A -4
H63N H 0.4139 0.3519 0.1896 0.135 Uiso 0.402(16) 1 calc PR A -4
H63O H 0.3304 0.3900 0.1918 0.135 Uiso 0.402(16) 1 calc PR A -4
C63C C 0.4916(7) 0.505(2) 0.2763(7) 0.086(6) Uani 0.402(16) 1 d PDU A -4
H63P H 0.5118 0.5849 0.2906 0.103 Uiso 0.402(16) 1 calc PR A -4
H63Q H 0.5266 0.4656 0.2582 0.103 Uiso 0.402(16) 1 calc PR A -4
H63R H 0.4861 0.4548 0.3076 0.103 Uiso 0.402(16) 1 calc PR A -4
Al2 Al 0.19189(3) 0.55715(6) 0.26462(3) 0.03253(17) Uani 1 1 d . . .
C91 C 0.18565(14) 0.3852(2) 0.23417(12) 0.0507(6) Uani 1 1 d . A .
H91A H 0.2374 0.3524 0.2425 0.061 Uiso 1 1 calc R . .
H91B H 0.1575 0.3355 0.2545 0.061 Uiso 1 1 calc R . .
C92 C 0.1475(2) 0.3710(3) 0.17037(13) 0.0711(9) Uani 1 1 d . . .
H92A H 0.0947 0.3995 0.1615 0.085 Uiso 1 1 calc R A .
H92B H 0.1482 0.2853 0.1598 0.085 Uiso 1 1 calc R . .
H92C H 0.1754 0.4193 0.1493 0.085 Uiso 1 1 calc R . .
C101 C 0.13970(13) 0.6858(2) 0.20833(10) 0.0447(5) Uani 1 1 d . A .
H10A H 0.0866 0.6616 0.1918 0.054 Uiso 1 1 calc R . .
H10B H 0.1395 0.7624 0.2284 0.054 Uiso 1 1 calc R . .
C102 C 0.17758(16) 0.7078(3) 0.15983(12) 0.0588(7) Uani 1 1 d . . .
H10C H 0.2303 0.7346 0.1758 0.071 Uiso 1 1 calc R A .
H10D H 0.1492 0.7705 0.1344 0.071 Uiso 1 1 calc R . .
H10E H 0.1770 0.6322 0.1388 0.071 Uiso 1 1 calc R . .

loop_
_atom_site_aniso_label
_atom_site_aniso_U_11
_atom_site_aniso_U_22
_atom_site_aniso_U_33
_atom_site_aniso_U_23
_atom_site_aniso_U_13
_atom_site_aniso_U_12
P1 0.0252(3) 0.0298(3) 0.0366(3) -0.00167(19) 0.0110(2) 0.0008(2)
C11 0.0285(10) 0.0418(12) 0.0338(12) 0.0024(8) 0.0121(9) 0.0062(9)
C12 0.0307(11) 0.0564(14) 0.0355(13) -0.0047(10) 0.0081(9) 0.0038(10)
C13 0.0298(11) 0.0789(19) 0.0471(15) -0.0059(13) 0.0044(10) 0.0127(12)
C14 0.0443(14) 0.0644(17) 0.0609(17) -0.0045(13) 0.0138(13) 0.0254(12)
C15 0.0325(11) 0.0443(13) 0.0647(17) -0.0090(11) 0.0146(11) 0.0023(10)
C16 0.0492(14) 0.0461(15) 0.083(2) -0.0118(13) 0.0233(14) 0.0113(12)
C31 0.0266(9) 0.0262(10) 0.0377(12) -0.0005(8) 0.0100(9) 0.0001(8)
C32 0.0293(10) 0.0279(10) 0.0383(12) -0.0008(8) 0.0119(9) 0.0021(8)
C33 0.0257(10) 0.0426(12) 0.0457(13) 0.0051(9) 0.0112(9) 0.0035(9)
C331 0.0246(11) 0.0811(19) 0.0545(16) 0.0122(13) 0.0117(11) 0.0036(11)
C332 0.0265(11) 0.0770(18) 0.0528(16) -0.0083(13) 0.0049(11) -0.0032(11)
C333 0.0372(12) 0.0491(15) 0.086(2) 0.0166(13) 0.0137(13) 0.0135(11)
C41 0.0306(10) 0.0299(11) 0.0404(12) -0.0019(8) 0.0157(9) 0.0026(8)
C42 0.0323(10) 0.0359(12) 0.0434(13) -0.0024(9) 0.0139(10) 0.0034(9)
C43 0.0439(12) 0.0502(14) 0.0381(13) 0.0013(10) 0.0135(10) 0.0095(11)
C431 0.0569(16) 0.0729(18) 0.0432(15) 0.0055(12) 0.0246(13) 0.0146(13)
C432 0.0572(16) 0.081(2) 0.0446(16) 0.0049(13) 0.0080(13) 0.0066(15)
C433 0.0701(18) 0.0514(15) 0.0564(17) 0.0135(12) 0.0242(14) 0.0106(13)
C51 0.0321(10) 0.0348(12) 0.0437(13) -0.0032(9) 0.0060(9) -0.0026(9)
C52 0.0443(13) 0.0442(14) 0.0645(17) -0.0101(11) 0.0063(12) -0.0029(11)
C53 0.0506(14) 0.0484(15) 0.0576(16) -0.0181(11) 0.0079(12) 0.0105(12)
C531 0.0540(16) 0.072(2) 0.087(2) -0.0243(17) 0.0214(16) 0.0102(15)
C532 0.074(2) 0.072(2) 0.0605(19) -0.0181(14) 0.0102(16) 0.0110(16)
C533 0.097(3) 0.0583(19) 0.103(3) -0.0340(18) 0.024(2) -0.0018(18)
P2 0.0285(3) 0.0397(3) 0.0402(3) 0.0016(2) 0.0148(2) 0.0049(2)
C21 0.0275(10) 0.0459(13) 0.0490(14) 0.0115(10) 0.0077(10) -0.0005(9)
C22 0.0436(13) 0.0416(13) 0.0565(16) 0.0056(10) 0.0098(12) -0.0023(10)
C23 0.0626(17) 0.0421(15) 0.076(2) 0.0068(13) 0.0014(15) -0.0065(13)
C24 0.0595(18) 0.0561(18) 0.099(3) 0.0341(18) -0.0058(18) -0.0190(15)
C25 0.0438(15) 0.084(2) 0.093(2) 0.043(2) 0.0117(16) -0.0119(15)
C26 0.0365(12) 0.0689(18) 0.0647(18) 0.0243(14) 0.0153(12) -0.0023(12)
Al1 0.0646(5) 0.0514(5) 0.0435(4) -0.0008(3) 0.0086(4) -0.0319(4)
C71 0.076(2) 0.146(3) 0.0561(19) -0.0233(19) 0.0312(17) -0.073(2)
C72 0.076(2) 0.174(4) 0.073(2) -0.031(3) 0.021(2) -0.066(3)
C81 0.132(9) 0.039(4) 0.044(5) 0.003(3) 0.029(5) -0.025(5)
C82 0.181(9) 0.059(4) 0.059(4) 0.012(3) 0.043(5) -0.011(4)
C8A 0.150(10) 0.044(5) 0.053(7) 0.002(4) 0.036(6) -0.029(5)
C8B 0.088(6) 0.056(5) 0.110(7) 0.001(5) -0.013(5) 0.007(4)
C61 0.0332(11) 0.0488(13) 0.0400(13) 0.0049(9) 0.0106(10) -0.0062(10)
C62 0.0332(11) 0.0527(14) 0.0362(13) -0.0034(9) 0.0089(10) -0.0108(10)
C63 0.0393(13) 0.0800(19) 0.0437(15) -0.0089(12) 0.0163(11) -0.0022(12)
C631 0.054(5) 0.118(8) 0.058(4) -0.001(5) 0.019(4) 0.025(5)
C632 0.054(3) 0.113(6) 0.052(4) -0.033(3) 0.022(3) -0.012(4)
C633 0.071(5) 0.110(5) 0.077(6) 0.002(4) 0.049(4) -0.023(4)
C63A 0.146(16) 0.23(2) 0.076(10) 0.061(12) 0.083(11) 0.081(15)
C63B 0.043(5) 0.146(13) 0.156(16) -0.098(12) 0.040(8) -0.012(7)
C63C 0.034(4) 0.161(17) 0.064(7) -0.034(9) 0.016(4) -0.005(7)
Al2 0.0278(3) 0.0345(3) 0.0365(4) -0.0043(2) 0.0110(3) -0.0028(2)
C91 0.0409(12) 0.0448(14) 0.0730(18) -0.0185(12) 0.0267(12) -0.0100(11)
C92 0.088(2) 0.0664(19) 0.069(2) -0.0302(15) 0.0386(17) -0.0306(17)
C101 0.0372(12) 0.0527(14) 0.0435(14) 0.0049(10) 0.0102(10) -0.0003(10)
C102 0.0570(16) 0.0720(19) 0.0495(16) 0.0163(13) 0.0182(13) 0.0045(14)

loop_
_atom_type_symbol
_atom_type_description
_atom_type_scat_dispersion_real
_atom_type_scat_dispersion_imag
_atom_type_scat_source
C C 0.0181 0.0091 'International Tables Vol C Tables 4.2.6.8 and 6.1.1.4'
H H 0.0000 0.0000 'International Tables Vol C Tables 4.2.6.8 and 6.1.1.4'
Al Al 0.2130 0.2455 'International Tables Vol C Tables 4.2.6.8 and 6.1.1.4'
P P 0.2955 0.4335 'International Tables Vol C Tables 4.2.6.8 and 6.1.1.4'

loop_
_geom_angle_atom_site_label_1
_geom_angle_atom_site_label_2
_geom_angle_atom_site_label_3
_geom_angle
C51 P1 C31 107.62(10)
C51 P1 C11 106.22(10)
C31 P1 C11 113.96(10)
C51 P1 C41 121.98(10)
C31 P1 C41 102.32(10)
C11 P1 C41 105.06(9)
C15 C11 C12 119.5(2)
C15 C11 P1 119.54(16)
C12 C11 P1 120.68(17)
C11 C12 C13 119.4(2)
C11 C12 H12 120.3
C13 C12 H12 120.3
C14 C13 C12 120.7(2)
C14 C13 H13 119.7
C12 C13 H13 119.7
C13 C14 C16 120.3(2)
C13 C14 H14 119.8
C16 C14 H14 119.8
C11 C15 C16 120.2(2)
C11 C15 H15 119.9
C16 C15 H15 119.9
C14 C16 C15 119.8(2)
C14 C16 H16 120.1
C15 C16 H16 120.1
C32 C31 P1 110.16(16)
C32 C31 Al2 132.82(16)
P1 C31 Al2 116.94(10)
C31 C32 C33 122.85(19)
C31 C32 P2 121.25(16)
C33 C32 P2 115.58(14)
C332 C33 C333 110.6(2)
C332 C33 C331 106.8(2)
C333 C33 C331 108.03(19)
C332 C33 C32 111.31(17)
C333 C33 C32 106.31(19)
C331 C33 C32 113.77(19)
C33 C331 H33A 109.5
C33 C331 H33B 109.5
H33A C331 H33B 109.5
C33 C331 H33C 109.5
H33A C331 H33C 109.5
H33B C331 H33C 109.5
C33 C332 H33D 109.5
C33 C332 H33E 109.5
H33D C332 H33E 109.5
C33 C332 H33F 109.5
H33D C332 H33F 109.5
H33E C332 H33F 109.5
C33 C333 H33G 109.5
C33 C333 H33H 109.5
H33G C333 H33H 109.5
C33 C333 H33I 109.5
H33G C333 H33I 109.5
H33H C333 H33I 109.5
C42 C41 P1 118.55(16)
C42 C41 P2 132.85(16)
P1 C41 P2 108.60(11)
C41 C42 C43 131.7(2)
C41 C42 H42 114.1
C43 C42 H42 114.1
C42 C43 C431 113.17(19)
C42 C43 C432 107.9(2)
C431 C43 C432 109.4(2)
C42 C43 C433 107.29(19)
C431 C43 C433 110.4(2)
C432 C43 C433 108.7(2)
C43 C431 H43A 109.5
C43 C431 H43B 109.5
H43A C431 H43B 109.5
C43 C431 H43C 109.5
H43A C431 H43C 109.5
H43B C431 H43C 109.5
C43 C432 H43D 109.5
C43 C432 H43E 109.5
H43D C432 H43E 109.5
C43 C432 H43F 109.5
H43D C432 H43F 109.5
H43E C432 H43F 109.5
C43 C433 H43G 109.5
C43 C433 H43H 109.5
H43G C433 H43H 109.5
C43 C433 H43I 109.5
H43G C433 H43I 109.5
H43H C433 H43I 109.5
C52 C51 P1 134.6(2)
C52 C51 Al1 108.50(18)
P1 C51 Al1 116.60(12)
C51 C52 C53 136.9(3)
C51 C52 H52 111.5
C53 C52 H52 111.5
C52 C53 C532 110.4(2)
C52 C53 C533 109.3(3)
C532 C53 C533 109.0(3)
C52 C53 C531 111.3(2)
C532 C53 C531 108.9(3)
C533 C53 C531 107.8(2)
C53 C531 H53A 109.5
C53 C531 H53B 109.5
H53A C531 H53B 109.5
C53 C531 H53C 109.5
H53A C531 H53C 109.5
H53B C531 H53C 109.5
C53 C532 H53D 109.5
C53 C532 H53E 109.5
H53D C532 H53E 109.5
C53 C532 H53F 109.5
H53D C532 H53F 109.5
H53E C532 H53F 109.5
C53 C533 H53G 109.5
C53 C533 H53H 109.5
H53G C533 H53H 109.5
C53 C533 H53I 109.5
H53G C533 H53I 109.5
H53H C533 H53I 109.5
C41 P2 C21 102.29(9)
C41 P2 C32 94.42(9)
C21 P2 C32 100.08(10)
C22 C21 C26 119.0(2)
C22 C21 P2 122.88(17)
C26 C21 P2 118.1(2)
C21 C22 C23 120.5(3)
C21 C22 H22 119.7
C23 C22 H22 119.7
C24 C23 C22 120.1(3)
C24 C23 H23 120.0
C22 C23 H23 120.0
C23 C24 C25 120.4(3)
C23 C24 H24 119.8
C25 C24 H24 119.8
C24 C25 C26 120.2(3)
C24 C25 H25 119.9
C26 C25 H25 119.9
C21 C26 C25 119.8(3)
C21 C26 H26 120.1
C25 C26 H26 120.1
C8A Al1 C71 106.3(5)
C8A Al1 C81 16.5(4)
C71 Al1 C81 118.9(4)
C8A Al1 C51 119.2(4)
C71 Al1 C51 110.91(12)
C81 Al1 C51 103.2(3)
C8A Al1 C61 107.3(6)
C71 Al1 C61 107.77(13)
C81 Al1 C61 110.2(4)
C51 Al1 C61 104.94(9)
C72 C71 Al1 118.0(3)
C72 C71 H71A 107.8
Al1 C71 H71A 107.8
C72 C71 H71B 107.8
Al1 C71 H71B 107.8
H71A C71 H71B 107.2
C71 C72 H72A 109.5
C71 C72 H72B 109.5
H72A C72 H72B 109.5
C71 C72 H72C 109.5
H72A C72 H72C 109.5
H72B C72 H72C 109.5
C82 C81 Al1 117.2(6)
C82 C81 H81A 108.0
Al1 C81 H81A 108.0
C82 C81 H81B 108.0
Al1 C81 H81B 108.0
H81A C81 H81B 107.2
C8B C8A Al1 113.8(7)
C8B C8A H8A1 108.8
Al1 C8A H8A1 108.8
C8B C8A H8A2 108.8
Al1 C8A H8A2 108.8
H8A1 C8A H8A2 107.7
C8A C8B H8B1 109.5
C8A C8B H8B2 109.5
H8B1 C8B H8B2 109.5
C8A C8B H8B3 109.5
H8B1 C8B H8B3 109.5
H8B2 C8B H8B3 109.5
C62 C61 Al1 119.15(18)
C62 C61 Al2 127.42(19)
Al1 C61 Al2 113.12(11)
C61 C62 C63 178.0(3)
C62 C63 C63C 111.2(8)
C62 C63 C63A 108.8(6)
C63C C63 C63A 114.6(9)
C62 C63 C631 110.6(5)
C63C C63 C631 25.7(7)
C63A C63 C631 133.5(8)
C62 C63 C632 108.6(4)
C63C C63 C632 132.1(8)
C63A C63 C632 75.2(10)
C631 C63 C632 113.6(6)
C62 C63 C633 107.9(4)
C63C C63 C633 84.6(7)
C63A C63 C633 34.2(9)
C631 C63 C633 108.6(5)
C632 C63 C633 107.5(4)
C62 C63 C63B 104.8(5)
C63C C63 C63B 106.6(8)
C63A C63 C63B 110.5(9)
C631 C63 C63B 82.3(8)
C632 C63 C63B 36.5(8)
C633 C63 C63B 138.6(8)
C63 C631 H63A 109.5
C63 C631 H63B 109.5
C63 C631 H63C 109.5
C63 C632 H63D 109.5
C63 C632 H63E 109.5
C63 C632 H63F 109.5
C63 C633 H63G 109.5
C63 C633 H63H 109.5
C63 C633 H63I 109.5
C63 C63A H63J 109.5
C63 C63A H63K 109.5
C63 C63A H63L 109.5
C63 C63B H63M 109.5
C63 C63B H63N 109.5
C63 C63B H63O 109.5
C63 C63C H63P 109.5
C63 C63C H63Q 109.5
C63 C63C H63R 109.5
C91 Al2 C101 115.43(12)
C91 Al2 C31 107.25(10)
C101 Al2 C31 120.55(9)
C91 Al2 C61 106.32(10)
C101 Al2 C61 102.33(9)
C31 Al2 C61 103.18(9)
C92 C91 Al2 115.9(2)
C92 C91 H91A 108.3
Al2 C91 H91A 108.3
C92 C91 H91B 108.3
Al2 C91 H91B 108.3
H91A C91 H91B 107.4
C91 C92 H92A 109.5
C91 C92 H92B 109.5
H92A C92 H92B 109.5
C91 C92 H92C 109.5
H92A C92 H92C 109.5
H92B C92 H92C 109.5
C102 C101 Al2 114.24(17)
C102 C101 H10A 108.7
Al2 C101 H10A 108.7
C102 C101 H10B 108.7
Al2 C101 H10B 108.7
H10A C101 H10B 107.6
C101 C102 H10C 109.5
C101 C102 H10D 109.5
H10C C102 H10D 109.5
C101 C102 H10E 109.5
H10C C102 H10E 109.5
H10D C102 H10E 109.5

loop_
_geom_bond_atom_site_label_1
_geom_bond_atom_site_label_2
_geom_bond_distance
P1 C51 1.767(2)
P1 C31 1.778(2)
P1 C11 1.808(2)
P1 C41 1.809(2)
C11 C15 1.387(3)
C11 C12 1.389(3)
C12 C13 1.392(3)
C12 H12 0.9600
C13 C14 1.366(4)
C13 H13 0.9600
C14 C16 1.377(4)
C14 H14 0.9600
C15 C16 1.389(3)
C15 H15 0.9600
C16 H16 0.9600
C31 C32 1.368(3)
C31 Al2 2.055(2)
C32 C33 1.538(3)
C32 P2 1.862(2)
C33 C332 1.521(3)
C33 C333 1.523(3)
C33 C331 1.535(3)
C331 H33A 0.9599
C331 H33B 0.9599
C331 H33C 0.9599
C332 H33D 0.9599
C332 H33E 0.9599
C332 H33F 0.9599
C333 H33G 0.9599
C333 H33H 0.9599
C333 H33I 0.9599
C41 C42 1.342(3)
C41 P2 1.829(2)
C42 C43 1.513(3)
C42 H42 0.9600
C43 C431 1.525(3)
C43 C432 1.535(4)
C43 C433 1.541(4)
C431 H43A 0.9599
C431 H43B 0.9599
C431 H43C 0.9599
C432 H43D 0.9599
C432 H43E 0.9599
C432 H43F 0.9599
C433 H43G 0.9599
C433 H43H 0.9599
C433 H43I 0.9599
C51 C52 1.339(3)
C51 Al1 2.032(2)
C52 C53 1.507(4)
C52 H52 0.9600
C53 C532 1.526(4)
C53 C533 1.528(4)
C53 C531 1.536(4)
C531 H53A 0.9599
C531 H53B 0.9599
C531 H53C 0.9599
C532 H53D 0.9599
C532 H53E 0.9599
C532 H53F 0.9599
C533 H53G 0.9599
C533 H53H 0.9599
C533 H53I 0.9599
P2 C21 1.847(2)
C21 C22 1.384(3)
C21 C26 1.390(3)
C22 C23 1.391(4)
C22 H22 0.9600
C23 C24 1.368(5)
C23 H23 0.9600
C24 C25 1.369(5)
C24 H24 0.9600
C25 C26 1.400(5)
C25 H25 0.9600
C26 H26 0.9600
Al1 C8A 1.973(7)
Al1 C71 1.995(3)
Al1 C81 2.014(6)
Al1 C61 2.076(3)
C71 C72 1.497(4)
C71 H71A 0.9600
C71 H71B 0.9600
C72 H72A 0.9599
C72 H72B 0.9599
C72 H72C 0.9599
C81 C82 1.544(8)
C81 H81A 0.9600
C81 H81B 0.9600
C82 H82A 0.9599
C82 H82B 0.9599
C82 H82C 0.9599
C8A C8B 1.458(11)
C8A H8A1 0.9600
C8A H8A2 0.9600
C8B H8B1 0.9599
C8B H8B2 0.9599
C8B H8B3 0.9599
C61 C62 1.211(3)
C61 Al2 2.095(2)
C62 C63 1.476(3)
C63 C63C 1.484(12)
C63 C63A 1.485(11)
C63 C631 1.500(9)
C63 C632 1.516(7)
C63 C633 1.563(7)
C63 C63B 1.587(11)
C631 H63A 0.9599
C631 H63B 0.9599
C631 H63C 0.9599
C632 H63D 0.9599
C632 H63E 0.9599
C632 H63F 0.9599
C633 H63G 0.9599
C633 H63H 0.9599
C633 H63I 0.9599
C63A H63J 0.9599
C63A H63K 0.9599
C63A H63L 0.9599
C63B H63M 0.9599
C63B H63N 0.9599
C63B H63O 0.9599
C63C H63P 0.9599
C63C H63Q 0.9599
C63C H63R 0.9599
Al2 C91 1.987(2)
Al2 C101 1.987(2)
C91 C92 1.514(4)
C91 H91A 0.9600
C91 H91B 0.9600
C92 H92A 0.9599
C92 H92B 0.9599
C92 H92C 0.9599
C101 C102 1.530(3)
C101 H10A 0.9600
C101 H10B 0.9600
C102 H10C 0.9599
C102 H10D 0.9599
C102 H10E 0.9599

loop_
_geom_torsion_atom_site_label_1
_geom_torsion_atom_site_label_2
_geom_torsion_atom_site_label_3
_geom_torsion_atom_site_label_4
_geom_torsion
C51 P1 C11 C15 -154.45(19)
C31 P1 C11 C15 -36.1(2)
C41 P1 C11 C15 75.0(2)
C51 P1 C11 C12 31.1(2)
C31 P1 C11 C12 149.41(18)
C41 P1 C11 C12 -99.41(19)
C15 C11 C12 C13 -1.7(3)
P1 C11 C12 C13 172.74(18)
C11 C12 C13 C14 1.0(4)
C12 C13 C14 C16 0.4(4)
C12 C11 C15 C16 1.1(4)
P1 C11 C15 C16 -173.4(2)
C13 C14 C16 C15 -1.0(4)
C11 C15 C16 C14 0.3(4)
C51 P1 C31 C32 -114.36(16)
C11 P1 C31 C32 128.13(15)
C41 P1 C31 C32 15.29(16)
C51 P1 C31 Al2 68.38(13)
C11 P1 C31 Al2 -49.13(14)
C41 P1 C31 Al2 -161.96(10)
P1 C31 C32 C33 166.57(15)
Al2 C31 C32 C33 -16.8(3)
P1 C31 C32 P2 -6.7(2)
Al2 C31 C32 P2 169.97(11)
C31 C32 C33 C332 52.6(3)
P2 C32 C33 C332 -133.77(18)
C31 C32 C33 C333 -68.0(3)
P2 C32 C33 C333 105.67(19)
C31 C32 C33 C331 173.3(2)
P2 C32 C33 C331 -13.1(2)
C51 P1 C41 C42 -78.0(2)
C31 P1 C41 C42 161.90(17)
C11 P1 C41 C42 42.6(2)
C51 P1 C41 P2 101.86(13)
C31 P1 C41 P2 -18.25(12)
C11 P1 C41 P2 -137.53(11)
P1 C41 C42 C43 177.78(19)
P2 C41 C42 C43 -2.0(4)
C41 C42 C43 C431 -30.5(4)
C41 C42 C43 C432 -151.7(2)
C41 C42 C43 C433 91.5(3)
C31 P1 C51 C52 108.5(3)
C11 P1 C51 C52 -129.0(3)
C41 P1 C51 C52 -9.0(3)
C31 P1 C51 Al1 -64.12(13)
C11 P1 C51 Al1 58.30(14)
C41 P1 C51 Al1 178.35(10)
P1 C51 C52 C53 0.8(5)
Al1 C51 C52 C53 173.9(3)
C51 C52 C53 C532 68.4(4)
C51 C52 C53 C533 -171.8(3)
C51 C52 C53 C531 -52.7(4)
C42 C41 P2 C21 -64.8(2)
P1 C41 P2 C21 115.33(11)
C42 C41 P2 C32 -166.2(2)
P1 C41 P2 C32 13.99(11)
C31 C32 P2 C41 -4.96(18)
C33 C32 P2 C41 -178.69(15)
C31 C32 P2 C21 -108.29(17)
C33 C32 P2 C21 77.98(16)
C41 P2 C21 C22 -55.9(2)
C32 P2 C21 C22 40.9(2)
C41 P2 C21 C26 125.6(2)
C32 P2 C21 C26 -137.54(19)
C26 C21 C22 C23 -1.1(4)
P2 C21 C22 C23 -179.6(2)
C21 C22 C23 C24 0.3(4)
C22 C23 C24 C25 0.4(5)
C23 C24 C25 C26 -0.3(5)
C22 C21 C26 C25 1.3(4)
P2 C21 C26 C25 179.8(2)
C24 C25 C26 C21 -0.6(4)
C52 C51 Al1 C8A -49.1(7)
P1 C51 Al1 C8A 125.4(7)
C52 C51 Al1 C71 74.7(2)
P1 C51 Al1 C71 -110.79(17)
C52 C51 Al1 C81 -53.7(5)
P1 C51 Al1 C81 120.8(5)
C52 C51 Al1 C61 -169.18(17)
P1 C51 Al1 C61 5.31(15)
C8A Al1 C71 C72 78.9(6)
C81 Al1 C71 C72 67.3(5)
C51 Al1 C71 C72 -52.0(4)
C61 Al1 C71 C72 -166.4(3)
C8A Al1 C81 C82 12(3)
C71 Al1 C81 C82 54.5(11)
C51 Al1 C81 C82 177.8(9)
C61 Al1 C81 C82 -70.6(10)
C71 Al1 C8A C8B -135.7(11)
C81 Al1 C8A C8B 6(2)
C51 Al1 C8A C8B -9.6(15)
C61 Al1 C8A C8B 109.3(12)
C8A Al1 C61 C62 96.6(4)
C71 Al1 C61 C62 -17.5(3)
C81 Al1 C61 C62 113.8(4)
C51 Al1 C61 C62 -135.7(2)
C8A Al1 C61 Al2 -77.5(4)
C71 Al1 C61 Al2 168.47(14)
C81 Al1 C61 Al2 -60.3(3)
C51 Al1 C61 Al2 50.21(13)
Al1 C61 C62 C63 148(7)
Al2 C61 C62 C63 -38(7)
C61 C62 C63 C63C -104(7)
C61 C62 C63 C63A 129(7)
C61 C62 C63 C631 -76(7)
C61 C62 C63 C632 49(7)
C61 C62 C63 C633 165(7)
C61 C62 C63 C63B 11(7)
C32 C31 Al2 C91 -76.1(2)
P1 C31 Al2 C91 100.35(12)
C32 C31 Al2 C101 58.7(2)
P1 C31 Al2 C101 -124.80(12)
C32 C31 Al2 C61 171.8(2)
P1 C31 Al2 C61 -11.66(13)
C62 C61 Al2 C91 27.2(3)
Al1 C61 Al2 C91 -159.30(12)
C62 C61 Al2 C101 -94.2(2)
Al1 C61 Al2 C101 79.23(13)
C62 C61 Al2 C31 139.9(2)
Al1 C61 Al2 C31 -46.60(12)
C101 Al2 C91 C92 4.6(2)
C31 Al2 C91 C92 142.11(18)
C61 Al2 C91 C92 -108.04(19)
C91 Al2 C101 C102 -66.8(2)
C31 Al2 C101 C102 161.81(18)
C61 Al2 C101 C102 48.2(2)
